data_4027737
loop_
_publ_author_name
'Giorgio Abbiati'
'Arjana Doda'
'Monica Dell'Acqua'
'Valentina Pirovano'
'Diego Facoetti'
'Silvia Rizzato'
'Elisabetta Rossi'

_publ_contact_author_address
;     
 Universita' degli Studi di Milano, Dipartimento di Scienze Farmaceutiche, 
 Sezione di Chimica Generale e Organica A. Marchesini,
 via Venezian, 21, 20133 Milano, Italy
;
_publ_contact_author_email giorgio.abbiati@unimi.it
_publ_contact_author_name 'Giorgio Abbiati'
_publ_section_title
;
 Synthesis of Two Unnatural Oxygenated Aaptaminoids
;
_journal_name_full 'Journal of Organic Chemistry'
_journal_page_first 10461
_journal_page_last 10467
_journal_paper_doi 10.1021/jo3020598
_journal_volume 77
_journal_year 2012
_chemical_formula_moiety 'C16 H19 N O3 Si'
_chemical_formula_sum 'C16 H19 N O3 Si'
_chemical_formula_weight 301.41
_space_group_IT_number 14
_symmetry_cell_setting monoclinic
_symmetry_Int_Tables_number 14
_symmetry_space_group_name_Hall '-P 2yn'
_symmetry_space_group_name_H-M 'P 1 21/n 1'
_atom_sites_solution_hydrogens geom
_atom_sites_solution_primary direct
_atom_sites_solution_secondary difmap
_audit_creation_method 'WinGX routine CIF_UPDATE'
_cell_angle_alpha 90
_cell_angle_beta 99.891(4)
_cell_angle_gamma 90
_cell_formula_units_Z 4
_cell_length_a 11.872(3)
_cell_length_b 7.111(2)
_cell_length_c 19.434(5)
_cell_measurement_reflns_used 887
_cell_measurement_temperature 298(2)
_cell_measurement_theta_max 17.44
_cell_measurement_theta_min 2.19
_cell_volume 1616.3(7)
_computing_molecular_graphics 'ORTEP-3: Farrugia, L. J. (1997). J. Appl. Cryst. 30, 565'
_computing_publication_material 'WinGX: Farrugia, L. J. (1999). J. Appl. Cryst. 32, 837-838'
_computing_structure_refinement 'SHELXL-97 (Sheldrick, 1997)'
_computing_structure_solution 'SHELXS-97 (Sheldrick, 1990)'
_diffrn_ambient_temperature 298(2)
_diffrn_detector CCD_plate
_diffrn_measured_fraction_theta_full 1
_diffrn_measured_fraction_theta_max 1
_diffrn_measurement_device SMART
_diffrn_measurement_method omega-scan
_diffrn_radiation_monochromator graphite
_diffrn_radiation_type MoK\a
_diffrn_radiation_wavelength 0.71073
_diffrn_reflns_av_R_equivalents 0.1057
_diffrn_reflns_av_unetI/netI 0.0709
_diffrn_reflns_limit_h_max 14
_diffrn_reflns_limit_h_min -14
_diffrn_reflns_limit_k_max 8
_diffrn_reflns_limit_k_min -8
_diffrn_reflns_limit_l_max 23
_diffrn_reflns_limit_l_min -23
_diffrn_reflns_number 17800
_diffrn_reflns_theta_full 25.24
_diffrn_reflns_theta_max 25.24
_diffrn_reflns_theta_min 1.88
_diffrn_standards_decay_% 0
_exptl_absorpt_coefficient_mu 0.154
_exptl_absorpt_correction_T_max 0.7459
_exptl_absorpt_correction_T_min 0.6481
_exptl_absorpt_correction_type empirical
_exptl_absorpt_process_details 'Sadabs 2.01 (Bruker AXS, 1999)'
_exptl_crystal_colour colourless
_exptl_crystal_density_diffrn 1.239
_exptl_crystal_description needle
_exptl_crystal_F_000 640
_exptl_crystal_size_max 0.16
_exptl_crystal_size_mid 0.04
_exptl_crystal_size_min 0.04
_refine_diff_density_max 0.235
_refine_diff_density_min -0.257
_refine_diff_density_rms 0.049
_refine_ls_extinction_method none
_refine_ls_goodness_of_fit_ref 1.073
_refine_ls_hydrogen_treatment constr
_refine_ls_matrix_type full
_refine_ls_number_parameters 190
_refine_ls_number_reflns 2932
_refine_ls_number_restraints 0
_refine_ls_restrained_S_all 1.073
_refine_ls_R_factor_all 0.1417
_refine_ls_R_factor_gt 0.0648
_refine_ls_shift/su_max 0
_refine_ls_shift/su_mean 0
_refine_ls_structure_factor_coef Fsqd
_refine_ls_weighting_details 'calc w=1/[\s^2^(Fo^2^)+(0.0844P)^2^+0.0000P] where P=(Fo^2^+2Fc^2^)/3'
_refine_ls_weighting_scheme calc
_refine_ls_wR_factor_gt 0.156
_refine_ls_wR_factor_ref 0.1917
_reflns_number_gt 1465
_reflns_number_total 2932
_reflns_threshold_expression >2sigma(I)
_cod_data_source_file jo3020598_si_002.cif
_cod_data_source_block 11
_cod_original_sg_symbol_H-M 'P 21/n'
_cod_database_code 4027737

loop_
_symmetry_equiv_pos_as_xyz
'x, y, z'
'-x+1/2, y+1/2, -z+1/2'
'-x, -y, -z'
'x-1/2, -y-1/2, z-1/2'

loop_
_atom_site_label
_atom_site_type_symbol
_atom_site_fract_x
_atom_site_fract_y
_atom_site_fract_z
_atom_site_U_iso_or_equiv
_atom_site_adp_type
_atom_site_occupancy
_atom_site_symmetry_multiplicity
_atom_site_calc_flag
_atom_site_refinement_flags
N N 1.0198(3) -0.2915(5) 0.5633(2) 0.0744(11) Uani 1 1 d .
O1 O 0.7390(2) 0.0087(4) 0.60455(14) 0.0618(8) Uani 1 1 d .
O2 O 1.2238(2) 0.2525(4) 0.66538(16) 0.0766(9) Uani 1 1 d .
O3 O 1.2356(3) -0.0791(5) 0.61521(18) 0.1028(13) Uani 1 1 d .
C1 C 0.7963(3) 0.1758(6) 0.6338(2) 0.0548(10) Uani 1 1 d .
C2 C 0.9189(3) 0.1470(5) 0.6332(2) 0.0498(10) Uani 1 1 d .
C3 C 0.9275(3) -0.0265(5) 0.60333(19) 0.0495(10) Uani 1 1 d .
C4 C 0.8209(4) -0.1079(6) 0.5862(2) 0.0555(11) Uani 1 1 d .
C5 C 0.8107(4) -0.2812(6) 0.5565(2) 0.0706(13) Uani 1 1 d .
H5 H 0.7407 -0.3415 0.5438 0.085 Uiso 1 1 calc R
C6 C 0.9158(4) -0.3625(7) 0.5466(3) 0.0818(15) Uani 1 1 d .
H6 H 0.9109 -0.4806 0.5257 0.098 Uiso 1 1 calc R
C7 C 1.0270(3) -0.1149(6) 0.5931(2) 0.0572(11) Uani 1 1 d .
C8 C 1.1276(3) -0.0130(6) 0.6151(2) 0.0594(11) Uani 1 1 d .
C9 C 1.1208(3) 0.1658(6) 0.6454(2) 0.0590(11) Uani 1 1 d .
C10 C 1.0169(3) 0.2492(6) 0.6546(2) 0.0558(11) Uani 1 1 d .
H10 H 1.0147 0.3681 0.6742 0.067 Uiso 1 1 calc R
Si Si 0.57926(10) 0.33119(18) 0.65233(6) 0.0607(4) Uani 1 1 d .
C11 C 0.7348(3) 0.3141(6) 0.6543(2) 0.0590(11) Uani 1 1 d .
H11 H 0.7766 0.4188 0.6725 0.071 Uiso 1 1 calc R
C12 C 0.5497(4) 0.5824(6) 0.6672(3) 0.0848(15) Uani 1 1 d .
H12A H 0.4694 0.5992 0.6668 0.127 Uiso 1 1 calc R
H12B H 0.5728 0.6571 0.6309 0.127 Uiso 1 1 calc R
H12C H 0.5917 0.621 0.7116 0.127 Uiso 1 1 calc R
C13 C 0.5389(4) 0.1806(7) 0.7214(3) 0.0952(17) Uani 1 1 d .
H13A H 0.4579 0.1892 0.7205 0.143 Uiso 1 1 calc R
H13B H 0.5786 0.2217 0.7661 0.143 Uiso 1 1 calc R
H13C H 0.559 0.0526 0.7137 0.143 Uiso 1 1 calc R
C14 C 0.4998(4) 0.2550(8) 0.5667(3) 0.0999(18) Uani 1 1 d .
H14A H 0.4191 0.2644 0.5667 0.15 Uiso 1 1 calc R
H14B H 0.519 0.127 0.5582 0.15 Uiso 1 1 calc R
H14C H 0.5199 0.3341 0.5306 0.15 Uiso 1 1 calc R
C15 C 1.2254(4) 0.4260(7) 0.7019(3) 0.0882(16) Uani 1 1 d .
H15A H 1.3026 0.4714 0.7129 0.132 Uiso 1 1 calc R
H15B H 1.1957 0.4074 0.7443 0.132 Uiso 1 1 calc R
H15C H 1.1791 0.5164 0.6731 0.132 Uiso 1 1 calc R
C16 C 1.2640(4) -0.1781(8) 0.5612(3) 0.0953(17) Uani 1 1 d .
H16A H 1.3433 -0.2127 0.5717 0.143 Uiso 1 1 calc R
H16B H 1.251 -0.1023 0.5197 0.143 Uiso 1 1 calc R
H16C H 1.2179 -0.2896 0.5538 0.143 Uiso 1 1 calc R

loop_
_atom_site_aniso_label
_atom_site_aniso_U_11
_atom_site_aniso_U_22
_atom_site_aniso_U_33
_atom_site_aniso_U_23
_atom_site_aniso_U_13
_atom_site_aniso_U_12
N 0.069(3) 0.068(3) 0.084(3) -0.021(2) 0.005(2) 0.014(2)
O1 0.0529(17) 0.0606(19) 0.072(2) -0.0074(15) 0.0125(14) 0.0002(14)
O2 0.0457(18) 0.089(2) 0.093(2) -0.0263(19) 0.0065(15) -0.0029(15)
O3 0.053(2) 0.143(3) 0.108(3) -0.055(2) 0.0023(18) 0.030(2)
C1 0.047(2) 0.058(3) 0.059(3) -0.001(2) 0.009(2) -0.004(2)
C2 0.042(2) 0.056(3) 0.052(2) -0.005(2) 0.0070(18) 0.0028(19)
C3 0.040(2) 0.055(3) 0.053(3) -0.002(2) 0.0050(18) 0.0057(19)
C4 0.053(3) 0.060(3) 0.053(3) 0.000(2) 0.009(2) 0.006(2)
C5 0.062(3) 0.059(3) 0.089(4) -0.011(2) 0.010(3) 0.002(2)
C6 0.080(4) 0.065(3) 0.098(4) -0.021(3) 0.005(3) 0.006(3)
C7 0.053(3) 0.060(3) 0.057(3) -0.007(2) 0.004(2) 0.009(2)
C8 0.045(3) 0.074(3) 0.059(3) -0.011(2) 0.008(2) 0.014(2)
C9 0.042(2) 0.074(3) 0.059(3) -0.005(2) 0.0052(19) 0.003(2)
C10 0.046(3) 0.062(3) 0.059(3) -0.007(2) 0.011(2) 0.001(2)
Si 0.0442(7) 0.0746(9) 0.0644(8) -0.0024(7) 0.0121(5) 0.0060(6)
C11 0.049(3) 0.060(3) 0.068(3) -0.013(2) 0.007(2) 0.004(2)
C12 0.068(3) 0.089(4) 0.101(4) 0.001(3) 0.023(3) 0.022(3)
C13 0.085(4) 0.102(4) 0.104(4) 0.025(3) 0.033(3) 0.013(3)
C14 0.066(3) 0.135(5) 0.093(4) -0.016(3) -0.004(3) 0.007(3)
C15 0.055(3) 0.092(4) 0.116(4) -0.025(3) 0.009(3) -0.013(3)
C16 0.075(4) 0.131(5) 0.087(4) 0.002(3) 0.033(3) 0.028(3)

loop_
_atom_type_symbol
_atom_type_description
_atom_type_scat_dispersion_real
_atom_type_scat_dispersion_imag
_atom_type_scat_source
C C 0.0033 0.0016 'International Tables Vol C Tables 4.2.6.8 and 6.1.1.4'
H H 0 0 'International Tables Vol C Tables 4.2.6.8 and 6.1.1.4'
N N 0.0061 0.0033 'International Tables Vol C Tables 4.2.6.8 and 6.1.1.4'
O O 0.0106 0.006 'International Tables Vol C Tables 4.2.6.8 and 6.1.1.4'
Si Si 0.0817 0.0704 'International Tables Vol C Tables 4.2.6.8 and 6.1.1.4'

loop_
_geom_angle_atom_site_label_1
_geom_angle_atom_site_label_2
_geom_angle_atom_site_label_3
_geom_angle
C6 N C7 116.0(4)
C4 O1 C1 107.1(3)
C9 O2 C15 118.0(3)
C16 O3 C8 122.4(4)
C11 C1 O1 118.9(3)
C11 C1 C2 134.6(4)
O1 C1 C2 106.5(3)
C10 C2 C3 118.7(4)
C10 C2 C1 135.4(4)
C3 C2 C1 105.9(3)
C2 C3 C4 110.3(4)
C2 C3 C7 126.6(4)
C4 C3 C7 123.1(4)
C5 C4 O1 130.1(4)
C5 C4 C3 119.6(4)
O1 C4 C3 110.2(4)
C4 C5 C6 114.3(4)
C4 C5 H5 122.8
C6 C5 H5 122.8
N C6 C5 128.1(4)
N C6 H6 115.9
C5 C6 H6 115.9
N C7 C3 118.8(4)
N C7 C8 126.0(4)
C3 C7 C8 115.2(4)
O3 C8 C7 125.0(4)
O3 C8 C9 115.5(4)
C7 C8 C9 119.2(4)
O2 C9 C10 122.4(4)
O2 C9 C8 114.4(4)
C10 C9 C8 123.2(4)
C2 C10 C9 117.0(4)
C2 C10 H10 121.5
C9 C10 H10 121.5
C13 Si C11 109.4(2)
C13 Si C14 109.2(3)
C11 Si C14 110.7(2)
C13 Si C12 111.5(2)
C11 Si C12 106.0(2)
C14 Si C12 110.0(2)
C1 C11 Si 130.1(3)
C1 C11 H11 115
Si C11 H11 115
Si C12 H12A 109.5
Si C12 H12B 109.5
H12A C12 H12B 109.5
Si C12 H12C 109.5
H12A C12 H12C 109.5
H12B C12 H12C 109.5
Si C13 H13A 109.5
Si C13 H13B 109.5
H13A C13 H13B 109.5
Si C13 H13C 109.5
H13A C13 H13C 109.5
H13B C13 H13C 109.5
Si C14 H14A 109.5
Si C14 H14B 109.5
H14A C14 H14B 109.5
Si C14 H14C 109.5
H14A C14 H14C 109.5
H14B C14 H14C 109.5
O2 C15 H15A 109.5
O2 C15 H15B 109.5
H15A C15 H15B 109.5
O2 C15 H15C 109.5
H15A C15 H15C 109.5
H15B C15 H15C 109.5
O3 C16 H16A 109.5
O3 C16 H16B 109.5
H16A C16 H16B 109.5
O3 C16 H16C 109.5
H16A C16 H16C 109.5
H16B C16 H16C 109.5

loop_
_geom_bond_atom_site_label_1
_geom_bond_atom_site_label_2
_geom_bond_distance
N C6 1.322(5)
N C7 1.379(5)
O1 C4 1.370(4)
O1 C1 1.438(4)
O2 C9 1.365(5)
O2 C15 1.422(5)
O3 C16 1.355(5)
O3 C8 1.365(5)
C1 C11 1.326(5)
C1 C2 1.471(5)
C2 C10 1.374(5)
C2 C3 1.375(5)
C3 C4 1.380(5)
C3 C7 1.382(5)
C4 C5 1.357(5)
C5 C6 1.418(6)
C5 H5 0.93
C6 H6 0.93
C7 C8 1.400(6)
C8 C9 1.409(5)
C9 C10 1.407(5)
C10 H10 0.93
Si C13 1.844(5)
Si C11 1.844(4)
Si C14 1.848(5)
Si C12 1.853(4)
C11 H11 0.93
C12 H12A 0.96
C12 H12B 0.96
C12 H12C 0.96
C13 H13A 0.96
C13 H13B 0.96
C13 H13C 0.96
C14 H14A 0.96
C14 H14B 0.96
C14 H14C 0.96
C15 H15A 0.96
C15 H15B 0.96
C15 H15C 0.96
C16 H16A 0.96
C16 H16B 0.96
C16 H16C 0.96

loop_
_cod_related_entry_id
_cod_related_entry_database
_cod_related_entry_code
1 ChemSpider 30659573
